data_9014854
loop_
_publ_author_name
'Mokeeva, V.'
'Makarov, E.'

_publ_section_title
;
 Isomorph in melilites: refining of crystal structure
 of akermanite and intermediate melilite
;
_journal_name_full Geokhimiya
_journal_page_first 1541
_journal_page_last 1544
_journal_volume 10
_journal_year 1979
_chemical_compound_source 'Capo di Bove, Italy'
_chemical_formula_sum 'Al0.66 Ca1.96 Fe0.12 Mg0.24 Na0.04 O7 Si1.3'
_chemical_name_mineral Akermanite
_space_group_IT_number 113
_symmetry_space_group_name_Hall 'P -4 2ab'
_symmetry_space_group_name_H-M 'P -4 21 m'
_cell_angle_alpha 90
_cell_angle_beta 90
_cell_angle_gamma 90
_cell_length_a 7.738
_cell_length_b 7.738
_cell_length_c 5.045
_cell_formula_units_Z 2
_cell_volume 302.078
_database_code_amcsd 0017812
_exptl_crystal_density_diffrn 2.840
_cod_original_formula_sum '(Ca1.96 Na.04) Mg.24 Al.66 Fe.12 Si1.3 O7'
_cod_database_code 9014854

loop_
_space_group_symop_operation_xyz
x,y,z
1/2-y,1/2-x,z
y,-x,-z
1/2-x,1/2+y,-z
-x,-y,z
1/2+y,1/2+x,z
-y,x,-z
1/2+x,1/2-y,-z

loop_
_atom_site_label
_atom_site_fract_x
_atom_site_fract_y
_atom_site_fract_z
_atom_site_occupancy
_atom_site_U_iso_or_equiv
Ca 0.33690 0.16310 0.51120 0.98000 0.01608
Na 0.33690 0.16310 0.51120 0.02000 0.01608
MgT1 0.00000 0.00000 0.00000 0.24000 0.01089
AlT1 0.00000 0.00000 0.00000 0.04000 0.01089
FeT1 0.00000 0.00000 0.00000 0.12000 0.01089
SiT2 0.14330 0.35670 0.95380 0.65000 0.00975
AlT2 0.14330 0.35670 0.95380 0.31000 0.00975
O1 0.50000 0.00000 0.17980 1.00000 0.01684
O2 0.14090 0.35910 0.27300 1.00000 0.01621
O3 0.08510 0.17480 0.80170 1.00000 0.01748

loop_
_cod_related_entry_id
_cod_related_entry_database
_cod_related_entry_code
1 AMCSD 0017812
